data_7715571
loop_
_publ_author_name
'Terlecki, Micha&#x142;'
'Kornowicz, Arkadiusz'
'Sacharczuk, Kornel'
'Justyniak, Iwona'
'Lewi&#x144;ski, Janusz'

_publ_section_title
;
 Synthesis, polymorphism, and shape complementarity-induced
 co-crystallization of hexanuclear Co(II) clusters capped by a flexible
 heteroligand shell.
;
_journal_issue 16
_journal_name_full 'Dalton transactions (Cambridge, England : 2003)'
_journal_page_first 7012
_journal_page_last 7022
_journal_paper_doi 10.1039/d4dt00261j
_journal_volume 53
_journal_year 2024
_chemical_formula_sum 'C44 H86 Co6 N6 O16'
_chemical_formula_weight 1308.76
_space_group_crystal_system monoclinic
_space_group_IT_number 14
_space_group_name_Hall '-P 2ybc'
_space_group_name_H-M_alt 'P 1 21/c 1'
_atom_sites_solution_hydrogens geom
_audit_creation_method SHELXL-2018/3
_audit_update_record
;
2024-01-24 deposited with the CCDC.	2024-03-28 downloaded from the CCDC.
;
_cell_angle_alpha 90
_cell_angle_beta 93.260(3)
_cell_angle_gamma 90
_cell_formula_units_Z 2
_cell_length_a 14.2057(4)
_cell_length_b 12.0883(4)
_cell_length_c 16.4530(7)
_cell_measurement_reflns_used 4363
_cell_measurement_temperature 100(2)
_cell_measurement_theta_max 29.2096
_cell_measurement_theta_min 2.8667
_cell_volume 2820.78(17)
_computing_cell_refinement
;
CrysAlisPro, Agilent Technologies,
Version 1.171.35.21b (release 03-02-2012 CrysAlis171 .NET)
(compiled Feb  3 2012,10:37:01)
;
_computing_data_collection
;
CrysAlisPro, Agilent Technologies,
Version 1.171.35.21b (release 03-02-2012 CrysAlis171 .NET)
(compiled Feb  3 2012,10:37:01)
;
_computing_data_reduction
;
CrysAlisPro, Agilent Technologies,
Version 1.171.35.21b (release 03-02-2012 CrysAlis171 .NET)
(compiled Feb  3 2012,10:37:01)
;
_computing_molecular_graphics
;
CrystalMaker (Palmer, D. C. (2014) CrystalMaker Software Ltd, Begbroke, Oxfordshire, England.)
ORTEP III (Farrugia, L. J. (2012). J. Appl. Cryst. 45, 849-854.)
;
_computing_publication_material
;
WinGX: Farrugia, L. J. (2012). J. Appl. Cryst. 45, 849-854.)
;
_computing_structure_refinement 'SHELXL-2018/3 (Sheldrick, 2018)'
_computing_structure_solution 'SHELXT 2018/2 (Sheldrick, 2018)'
_diffrn_ambient_temperature 100(2)
_diffrn_detector_area_resol_mean 16.2974
_diffrn_measured_fraction_theta_full 0.998
_diffrn_measured_fraction_theta_max 0.985
_diffrn_measurement_device_type 'SuperNova, Dual, Cu at zero, Eos'
_diffrn_measurement_method '\w scans'
_diffrn_radiation_source 'SuperNova (Mo) X-ray Source'
_diffrn_radiation_type MoK\a
_diffrn_radiation_wavelength 0.71073
_diffrn_reflns_av_R_equivalents 0.0543
_diffrn_reflns_av_unetI/netI 0.0706
_diffrn_reflns_Laue_measured_fraction_full 0.998
_diffrn_reflns_Laue_measured_fraction_max 0.985
_diffrn_reflns_limit_h_max 17
_diffrn_reflns_limit_h_min -18
_diffrn_reflns_limit_k_max 15
_diffrn_reflns_limit_k_min -13
_diffrn_reflns_limit_l_max 20
_diffrn_reflns_limit_l_min -21
_diffrn_reflns_number 13583
_diffrn_reflns_point_group_measured_fraction_full 0.998
_diffrn_reflns_point_group_measured_fraction_max 0.985
_diffrn_reflns_theta_full 25.242
_diffrn_reflns_theta_max 26.995
_diffrn_reflns_theta_min 2.872
_exptl_absorpt_coefficient_mu 1.791
_exptl_absorpt_correction_T_max 0.867
_exptl_absorpt_correction_T_min 0.748
_exptl_absorpt_correction_type multi-scan
_exptl_absorpt_process_details
;
CrysAlisPro, Agilent Technologies,
Version 1.171.35.21b (release 03-02-2012 CrysAlis171 .NET)
(compiled Feb  3 2012,10:37:01)
Empirical absorption correction using spherical harmonics,
 implemented in SCALE3 ABSPACK scaling algorithm.
;
_exptl_crystal_colour violet-pink
_exptl_crystal_density_diffrn 1.541
_exptl_crystal_description block
_exptl_crystal_F_000 1364
_exptl_crystal_size_max 0.19
_exptl_crystal_size_mid 0.14
_exptl_crystal_size_min 0.08
_refine_diff_density_max 0.693
_refine_diff_density_min -0.584
_refine_diff_density_rms 0.109
_refine_ls_extinction_method none
_refine_ls_goodness_of_fit_ref 1.109
_refine_ls_hydrogen_treatment constr
_refine_ls_matrix_type full
_refine_ls_number_parameters 327
_refine_ls_number_reflns 6056
_refine_ls_number_restraints 0
_refine_ls_restrained_S_all 1.109
_refine_ls_R_factor_all 0.0585
_refine_ls_R_factor_gt 0.0425
_refine_ls_shift/su_max 0.001
_refine_ls_shift/su_mean 0.000
_refine_ls_structure_factor_coef Fsqd
_refine_ls_weighting_details 'w=1/[\s^2^(Fo^2^)+(0.0414P)^2^] where P=(Fo^2^+2Fc^2^)/3'
_refine_ls_weighting_scheme calc
_refine_ls_wR_factor_gt 0.1003
_refine_ls_wR_factor_ref 0.1130
_reflns_Friedel_coverage 0.000
_reflns_number_gt 4812
_reflns_number_total 6056
_reflns_threshold_expression 'I > 2\s(I)'
_cod_data_source_file d4dt00261j2.cif
_cod_data_source_block 1_beta
_cod_depositor_comments 'Adding full bibliography for 7715569--7715573.cif.'
_cod_original_sg_symbol_H-M 'P 21/c'
_cod_database_code 7715571
_shelx_shelxl_version_number 2018/3
_shelx_space_group_comment
;
The symmetry employed for this shelxl refinement is uniquely defined
by the following loop, which should always be used as a source of
symmetry information in preference to the above space-group names.
They are only intended as comments.
;

loop_
_space_group_symop_operation_xyz
'x, y, z'
'-x, y+1/2, -z+1/2'
'-x, -y, -z'
'x, -y-1/2, z-1/2'

loop_
_atom_site_label
_atom_site_type_symbol
_atom_site_fract_x
_atom_site_fract_y
_atom_site_fract_z
_atom_site_U_iso_or_equiv
_atom_site_adp_type
_atom_site_occupancy
_atom_site_site_symmetry_order
_atom_site_calc_flag
_atom_site_refinement_flags_posn
_atom_site_refinement_flags_adp
_atom_site_refinement_flags_occupancy
_atom_site_disorder_assembly
_atom_site_disorder_group
C1 C 0.5596(2) 0.6519(3) 0.60276(17) 0.0126(6) Uani 1 1 d . . . . .
H1A H 0.622298 0.687860 0.607876 0.015 Uiso 1 1 calc R U . . .
H1B H 0.547718 0.616770 0.655554 0.015 Uiso 1 1 calc R U . . .
C2 C 0.4839(2) 0.7387(3) 0.58213(17) 0.0154(7) Uani 1 1 d . . . . .
H2A H 0.421725 0.710009 0.596594 0.018 Uiso 1 1 calc R U . . .
H2B H 0.497571 0.806307 0.614601 0.018 Uiso 1 1 calc R U . . .
C3 C 0.4047(2) 0.8480(3) 0.47332(19) 0.0183(7) Uani 1 1 d . . . . .
H3A H 0.404063 0.907819 0.514373 0.022 Uiso 1 1 calc R U . . .
H3B H 0.342070 0.811717 0.469550 0.022 Uiso 1 1 calc R U . . .
C4 C 0.4295(2) 0.8935(3) 0.3906(2) 0.0215(8) Uani 1 1 d . . . . .
H4A H 0.415916 0.973722 0.386767 0.026 Uiso 1 1 calc R U . . .
H4B H 0.393321 0.854891 0.345898 0.026 Uiso 1 1 calc R U . . .
C5 C 0.5364(2) 0.8714(3) 0.3864(2) 0.0221(8) Uani 1 1 d . . . . .
H5A H 0.548471 0.817306 0.343027 0.027 Uiso 1 1 calc R U . . .
H5B H 0.570794 0.940660 0.375839 0.027 Uiso 1 1 calc R U . . .
C6 C 0.5665(2) 0.8244(3) 0.47084(18) 0.0157(7) Uani 1 1 d . . . . .
H6A H 0.619999 0.772377 0.467637 0.019 Uiso 1 1 calc R U . . .
H6B H 0.584544 0.884283 0.509682 0.019 Uiso 1 1 calc R U . . .
C7 C 0.6050(2) 0.5820(3) 0.29897(18) 0.0179(7) Uani 1 1 d . . . . .
H7A H 0.617322 0.654746 0.274000 0.021 Uiso 1 1 calc R U . . .
H7B H 0.551287 0.547096 0.267753 0.021 Uiso 1 1 calc R U . . .
C8 C 0.6923(2) 0.5087(3) 0.29577(19) 0.0178(7) Uani 1 1 d . . . . .
H8A H 0.675025 0.431091 0.306977 0.021 Uiso 1 1 calc R U . . .
H8B H 0.716430 0.511902 0.240546 0.021 Uiso 1 1 calc R U . . .
C9 C 0.8489(2) 0.4699(3) 0.3589(2) 0.0183(7) Uani 1 1 d . . . . .
H9A H 0.869185 0.453309 0.303657 0.022 Uiso 1 1 calc R U . . .
H9B H 0.834929 0.399715 0.386746 0.022 Uiso 1 1 calc R U . . .
C10 C 0.9233(2) 0.5360(3) 0.4075(2) 0.0234(8) Uani 1 1 d . . . . .
H10A H 0.987488 0.511469 0.395175 0.028 Uiso 1 1 calc R U . . .
H10B H 0.915803 0.528256 0.466642 0.028 Uiso 1 1 calc R U . . .
C11 C 0.9057(2) 0.6560(3) 0.3796(2) 0.0234(8) Uani 1 1 d . . . . .
H11A H 0.953524 0.679617 0.341678 0.028 Uiso 1 1 calc R U . . .
H11B H 0.907894 0.706833 0.426812 0.028 Uiso 1 1 calc R U . . .
C12 C 0.8060(2) 0.6545(3) 0.3362(2) 0.0205(7) Uani 1 1 d . . . . .
H12A H 0.766660 0.714820 0.356862 0.025 Uiso 1 1 calc R U . . .
H12B H 0.809886 0.663574 0.276715 0.025 Uiso 1 1 calc R U . . .
C13 C 0.8213(2) 0.6429(3) 0.58506(19) 0.0172(7) Uani 1 1 d . . . . .
C14 C 0.8928(2) 0.7316(3) 0.6088(2) 0.0249(8) Uani 1 1 d . . . . .
H14A H 0.953597 0.712622 0.587183 0.037 Uiso 1 1 calc R U . . .
H14B H 0.899995 0.736707 0.668293 0.037 Uiso 1 1 calc R U . . .
H14C H 0.871109 0.802846 0.586380 0.037 Uiso 1 1 calc R U . . .
C15 C 0.6215(2) 0.3473(3) 0.74033(18) 0.0144(7) Uani 1 1 d . . . . .
H15A H 0.573825 0.287963 0.743592 0.017 Uiso 1 1 calc R U . . .
H15B H 0.600697 0.411490 0.772091 0.017 Uiso 1 1 calc R U . . .
C16 C 0.71609(19) 0.3066(3) 0.77523(18) 0.0146(7) Uani 1 1 d . . . . .
H16A H 0.713407 0.294756 0.834585 0.018 Uiso 1 1 calc R U . . .
H16B H 0.731715 0.235242 0.749776 0.018 Uiso 1 1 calc R U . . .
C17 C 0.7770(2) 0.4925(3) 0.80685(19) 0.0187(7) Uani 1 1 d . . . . .
H17A H 0.750799 0.475508 0.859933 0.022 Uiso 1 1 calc R U . . .
H17B H 0.733763 0.544088 0.776517 0.022 Uiso 1 1 calc R U . . .
C18 C 0.8759(2) 0.5429(3) 0.8191(2) 0.0209(7) Uani 1 1 d . . . . .
H18A H 0.890636 0.560135 0.877301 0.025 Uiso 1 1 calc R U . . .
H18B H 0.880617 0.611728 0.787026 0.025 Uiso 1 1 calc R U . . .
C19 C 0.9434(2) 0.4544(3) 0.7894(2) 0.0218(8) Uani 1 1 d . . . . .
H19A H 0.964051 0.472772 0.734558 0.026 Uiso 1 1 calc R U . . .
H19B H 0.999647 0.447137 0.827390 0.026 Uiso 1 1 calc R U . . .
C20 C 0.8851(2) 0.3485(3) 0.78738(19) 0.0168(7) Uani 1 1 d . . . . .
H20A H 0.909239 0.294175 0.748622 0.020 Uiso 1 1 calc R U . . .
H20B H 0.884475 0.314301 0.842018 0.020 Uiso 1 1 calc R U . . .
C21 C 0.8487(2) 0.2232(3) 0.5418(2) 0.0177(7) Uani 1 1 d . . . . .
C22 C 0.9066(3) 0.1183(3) 0.5508(2) 0.0341(9) Uani 1 1 d . . . . .
H22A H 0.951525 0.125077 0.597976 0.051 Uiso 1 1 calc R U . . .
H22B H 0.941143 0.106828 0.501545 0.051 Uiso 1 1 calc R U . . .
H22C H 0.864767 0.055263 0.558548 0.051 Uiso 1 1 calc R U . . .
N1 N 0.48042(16) 0.7663(2) 0.49487(15) 0.0141(6) Uani 1 1 d . . . . .
N2 N 0.76593(16) 0.5449(2) 0.35550(15) 0.0144(6) Uani 1 1 d . . . . .
N3 N 0.78973(16) 0.3896(2) 0.75942(15) 0.0127(6) Uani 1 1 d . . . . .
O1 O 0.55903(13) 0.56972(17) 0.54066(12) 0.0119(4) Uani 1 1 d . . . . .
O2 O 0.58257(13) 0.59673(18) 0.38007(12) 0.0132(5) Uani 1 1 d . . . . .
O3 O 0.68496(14) 0.40802(17) 0.50939(12) 0.0136(5) Uani 1 1 d . . . . .
H3 H 0.701303 0.347219 0.471466 0.020 Uiso 1 1 calc R U . . .
O4 O 0.76607(14) 0.66214(18) 0.52374(13) 0.0171(5) Uani 1 1 d . . . . .
O5 O 0.82389(15) 0.55517(19) 0.62682(13) 0.0187(5) Uani 1 1 d . . . . .
O6 O 0.62977(14) 0.37811(19) 0.65908(12) 0.0159(5) Uani 1 1 d . . . . .
O7 O 0.84067(14) 0.2788(2) 0.60700(13) 0.0207(5) Uani 1 1 d . . . . .
O8 O 0.81213(15) 0.2464(2) 0.47399(13) 0.0228(5) Uani 1 1 d . . . . .
Co1 Co 0.67750(3) 0.55633(4) 0.46393(2) 0.01177(12) Uani 1 1 d . . . . .
Co2 Co 0.54109(3) 0.39975(3) 0.56046(2) 0.01071(12) Uani 1 1 d . . . . .
Co3 Co 0.75634(3) 0.40813(4) 0.62490(2) 0.01238(12) Uani 1 1 d . . . . .

loop_
_atom_site_aniso_label
_atom_site_aniso_U_11
_atom_site_aniso_U_22
_atom_site_aniso_U_33
_atom_site_aniso_U_23
_atom_site_aniso_U_13
_atom_site_aniso_U_12
C1 0.0153(14) 0.0112(17) 0.0115(15) -0.0009(12) 0.0013(12) 0.0001(13)
C2 0.0219(15) 0.0140(18) 0.0109(15) -0.0038(12) 0.0061(13) -0.0027(14)
C3 0.0205(15) 0.0132(18) 0.0210(17) -0.0011(13) -0.0007(14) 0.0051(14)
C4 0.0293(18) 0.0135(19) 0.0207(18) -0.0018(13) -0.0064(15) 0.0023(15)
C5 0.0269(17) 0.019(2) 0.0208(18) 0.0033(14) 0.0028(15) -0.0035(15)
C6 0.0153(14) 0.0115(18) 0.0202(17) -0.0008(13) 0.0011(13) -0.0042(13)
C7 0.0143(15) 0.030(2) 0.0092(15) -0.0002(13) 0.0003(13) 0.0028(14)
C8 0.0148(14) 0.022(2) 0.0168(17) -0.0048(13) 0.0020(13) 0.0007(14)
C9 0.0159(14) 0.0161(19) 0.0238(18) 0.0035(13) 0.0075(14) 0.0051(14)
C10 0.0143(15) 0.034(2) 0.0223(19) 0.0030(15) 0.0026(14) 0.0041(15)
C11 0.0184(16) 0.030(2) 0.0221(18) -0.0005(15) 0.0034(14) -0.0041(15)
C12 0.0221(16) 0.019(2) 0.0209(18) 0.0070(14) 0.0053(14) 0.0005(15)
C13 0.0164(15) 0.0168(19) 0.0193(17) -0.0050(13) 0.0082(14) -0.0014(14)
C14 0.0261(17) 0.022(2) 0.0260(19) 0.0024(15) -0.0058(15) -0.0115(16)
C15 0.0131(14) 0.0165(18) 0.0139(16) 0.0012(12) 0.0026(12) -0.0040(13)
C16 0.0146(14) 0.0168(18) 0.0126(15) 0.0019(12) 0.0012(12) -0.0023(13)
C17 0.0196(15) 0.020(2) 0.0167(17) -0.0065(13) 0.0001(13) 0.0022(14)
C18 0.0220(16) 0.021(2) 0.0199(17) -0.0028(14) -0.0004(14) -0.0058(15)
C19 0.0150(15) 0.026(2) 0.0245(19) -0.0010(15) 0.0000(14) -0.0033(15)
C20 0.0120(14) 0.023(2) 0.0158(16) -0.0001(13) -0.0001(13) 0.0015(14)
C21 0.0137(14) 0.0152(19) 0.0244(18) -0.0017(13) 0.0028(14) 0.0001(13)
C22 0.038(2) 0.032(2) 0.031(2) -0.0066(17) -0.0081(18) 0.0179(19)
N1 0.0143(12) 0.0121(15) 0.0157(13) -0.0014(10) -0.0003(11) 0.0017(11)
N2 0.0124(12) 0.0116(15) 0.0194(14) 0.0015(11) 0.0027(11) 0.0007(11)
N3 0.0097(11) 0.0137(15) 0.0145(13) -0.0013(10) -0.0007(10) -0.0001(11)
O1 0.0135(10) 0.0075(11) 0.0147(11) -0.0012(8) 0.0008(9) 0.0010(9)
O2 0.0095(9) 0.0194(14) 0.0108(11) -0.0013(8) 0.0004(9) 0.0025(9)
O3 0.0166(10) 0.0118(12) 0.0123(11) -0.0009(8) 0.0015(9) -0.0011(9)
O4 0.0173(10) 0.0160(13) 0.0178(12) 0.0022(9) -0.0001(10) -0.0012(10)
O5 0.0220(11) 0.0155(13) 0.0182(12) 0.0036(9) -0.0038(10) -0.0061(10)
O6 0.0148(10) 0.0225(14) 0.0105(11) 0.0022(9) 0.0016(9) 0.0000(10)
O7 0.0207(11) 0.0231(15) 0.0180(12) -0.0028(9) -0.0026(10) 0.0087(10)
O8 0.0299(12) 0.0243(15) 0.0143(11) -0.0009(10) 0.0011(10) 0.0121(11)
Co1 0.0121(2) 0.0105(3) 0.0126(2) 0.00150(16) 0.00020(17) -0.00041(17)
Co2 0.0115(2) 0.0092(2) 0.0114(2) 0.00043(15) 0.00063(17) 0.00004(16)
Co3 0.0116(2) 0.0120(3) 0.0136(2) 0.00079(16) 0.00073(17) -0.00033(17)

loop_
_atom_type_symbol
_atom_type_description
_atom_type_scat_dispersion_real
_atom_type_scat_dispersion_imag
_atom_type_scat_source
C C 0.0033 0.0016 'International Tables Vol C Tables 4.2.6.8 and 6.1.1.4'
H H 0.0000 0.0000 'International Tables Vol C Tables 4.2.6.8 and 6.1.1.4'
Co Co 0.3494 0.9721 'International Tables Vol C Tables 4.2.6.8 and 6.1.1.4'
N N 0.0061 0.0033 'International Tables Vol C Tables 4.2.6.8 and 6.1.1.4'
O O 0.0106 0.0060 'International Tables Vol C Tables 4.2.6.8 and 6.1.1.4'

loop_
_geom_angle_atom_site_label_1
_geom_angle_atom_site_label_2
_geom_angle_atom_site_label_3
_geom_angle
_geom_angle_site_symmetry_1
_geom_angle_site_symmetry_3
_geom_angle_publ_flag
O1 C1 C2 110.1(2) . . ?
O1 C1 H1A 109.6 . . ?
C2 C1 H1A 109.6 . . ?
O1 C1 H1B 109.6 . . ?
C2 C1 H1B 109.6 . . ?
H1A C1 H1B 108.1 . . ?
N1 C2 C1 110.9(2) . . ?
N1 C2 H2A 109.5 . . ?
C1 C2 H2A 109.5 . . ?
N1 C2 H2B 109.5 . . ?
C1 C2 H2B 109.5 . . ?
H2A C2 H2B 108.0 . . ?
N1 C3 C4 104.5(2) . . ?
N1 C3 H3A 110.9 . . ?
C4 C3 H3A 110.9 . . ?
N1 C3 H3B 110.9 . . ?
C4 C3 H3B 110.9 . . ?
H3A C3 H3B 108.9 . . ?
C3 C4 C5 104.7(3) . . ?
C3 C4 H4A 110.8 . . ?
C5 C4 H4A 110.8 . . ?
C3 C4 H4B 110.8 . . ?
C5 C4 H4B 110.8 . . ?
H4A C4 H4B 108.9 . . ?
C6 C5 C4 104.3(3) . . ?
C6 C5 H5A 110.9 . . ?
C4 C5 H5A 110.9 . . ?
C6 C5 H5B 110.9 . . ?
C4 C5 H5B 110.9 . . ?
H5A C5 H5B 108.9 . . ?
N1 C6 C5 103.0(2) . . ?
N1 C6 H6A 111.2 . . ?
C5 C6 H6A 111.2 . . ?
N1 C6 H6B 111.2 . . ?
C5 C6 H6B 111.2 . . ?
H6A C6 H6B 109.1 . . ?
O2 C7 C8 109.6(2) . . ?
O2 C7 H7A 109.7 . . ?
C8 C7 H7A 109.7 . . ?
O2 C7 H7B 109.7 . . ?
C8 C7 H7B 109.7 . . ?
H7A C7 H7B 108.2 . . ?
N2 C8 C7 110.8(3) . . ?
N2 C8 H8A 109.5 . . ?
C7 C8 H8A 109.5 . . ?
N2 C8 H8B 109.5 . . ?
C7 C8 H8B 109.5 . . ?
H8A C8 H8B 108.1 . . ?
N2 C9 C10 103.1(3) . . ?
N2 C9 H9A 111.1 . . ?
C10 C9 H9A 111.1 . . ?
N2 C9 H9B 111.1 . . ?
C10 C9 H9B 111.1 . . ?
H9A C9 H9B 109.1 . . ?
C9 C10 C11 104.1(3) . . ?
C9 C10 H10A 110.9 . . ?
C11 C10 H10A 110.9 . . ?
C9 C10 H10B 110.9 . . ?
C11 C10 H10B 110.9 . . ?
H10A C10 H10B 109.0 . . ?
C10 C11 C12 104.8(3) . . ?
C10 C11 H11A 110.8 . . ?
C12 C11 H11A 110.8 . . ?
C10 C11 H11B 110.8 . . ?
C12 C11 H11B 110.8 . . ?
H11A C11 H11B 108.9 . . ?
N2 C12 C11 105.3(2) . . ?
N2 C12 H12A 110.7 . . ?
C11 C12 H12A 110.7 . . ?
N2 C12 H12B 110.7 . . ?
C11 C12 H12B 110.7 . . ?
H12A C12 H12B 108.8 . . ?
O5 C13 O4 125.9(3) . . ?
O5 C13 C14 117.1(3) . . ?
O4 C13 C14 117.0(3) . . ?
C13 C14 H14A 109.5 . . ?
C13 C14 H14B 109.5 . . ?
H14A C14 H14B 109.5 . . ?
C13 C14 H14C 109.5 . . ?
H14A C14 H14C 109.5 . . ?
H14B C14 H14C 109.5 . . ?
O6 C15 C16 109.1(2) . . ?
O6 C15 H15A 109.9 . . ?
C16 C15 H15A 109.9 . . ?
O6 C15 H15B 109.9 . . ?
C16 C15 H15B 109.9 . . ?
H15A C15 H15B 108.3 . . ?
N3 C16 C15 109.5(3) . . ?
N3 C16 H16A 109.8 . . ?
C15 C16 H16A 109.8 . . ?
N3 C16 H16B 109.8 . . ?
C15 C16 H16B 109.8 . . ?
H16A C16 H16B 108.2 . . ?
N3 C17 C18 105.3(2) . . ?
N3 C17 H17A 110.7 . . ?
C18 C17 H17A 110.7 . . ?
N3 C17 H17B 110.7 . . ?
C18 C17 H17B 110.7 . . ?
H17A C17 H17B 108.8 . . ?
C17 C18 C19 105.4(3) . . ?
C17 C18 H18A 110.7 . . ?
C19 C18 H18A 110.7 . . ?
C17 C18 H18B 110.7 . . ?
C19 C18 H18B 110.7 . . ?
H18A C18 H18B 108.8 . . ?
C20 C19 C18 104.1(2) . . ?
C20 C19 H19A 110.9 . . ?
C18 C19 H19A 110.9 . . ?
C20 C19 H19B 110.9 . . ?
C18 C19 H19B 110.9 . . ?
H19A C19 H19B 108.9 . . ?
N3 C20 C19 102.1(3) . . ?
N3 C20 H20A 111.4 . . ?
C19 C20 H20A 111.4 . . ?
N3 C20 H20B 111.4 . . ?
C19 C20 H20B 111.4 . . ?
H20A C20 H20B 109.2 . . ?
O8 C21 O7 126.0(3) . . ?
O8 C21 C22 118.4(3) . . ?
O7 C21 C22 115.6(3) . . ?
C21 C22 H22A 109.5 . . ?
C21 C22 H22B 109.5 . . ?
H22A C22 H22B 109.5 . . ?
C21 C22 H22C 109.5 . . ?
H22A C22 H22C 109.5 . . ?
H22B C22 H22C 109.5 . . ?
C2 N1 C6 112.7(2) . . ?
C2 N1 C3 111.5(2) . . ?
C6 N1 C3 102.6(2) . . ?
C2 N1 Co2 100.99(18) . 3_666 ?
C6 N1 Co2 114.53(18) . 3_666 ?
C3 N1 Co2 114.93(18) . 3_666 ?
C8 N2 C9 112.3(3) . . ?
C8 N2 C12 113.1(2) . . ?
C9 N2 C12 103.9(2) . . ?
C8 N2 Co1 98.13(17) . . ?
C9 N2 Co1 119.11(19) . . ?
C12 N2 Co1 110.70(19) . . ?
C16 N3 C17 111.5(2) . . ?
C16 N3 C20 111.0(2) . . ?
C17 N3 C20 104.7(2) . . ?
C16 N3 Co3 97.38(17) . . ?
C17 N3 Co3 114.15(19) . . ?
C20 N3 Co3 118.29(18) . . ?
C1 O1 Co2 124.56(18) . . ?
C1 O1 Co2 114.23(17) . 3_666 ?
Co2 O1 Co2 101.92(9) . 3_666 ?
C1 O1 Co1 119.79(17) . . ?
Co2 O1 Co1 97.04(8) . . ?
Co2 O1 Co1 93.63(8) 3_666 . ?
C7 O2 Co1 117.37(17) . . ?
C7 O2 Co2 134.57(17) . 3_666 ?
Co1 O2 Co2 104.18(9) . 3_666 ?
Co1 O3 Co3 111.12(10) . . ?
Co1 O3 Co2 98.83(9) . . ?
Co3 O3 Co2 93.67(8) . . ?
Co1 O3 H3 116.6 . . ?
Co3 O3 H3 116.6 . . ?
Co2 O3 H3 116.6 . . ?
C13 O4 Co1 128.0(2) . . ?
C13 O5 Co3 137.0(2) . . ?
C15 O6 Co3 117.03(17) . . ?
C15 O6 Co2 136.20(17) . . ?
Co3 O6 Co2 106.77(9) . . ?
C21 O7 Co3 128.1(2) . . ?
O2 Co1 O3 121.84(9) . . ?
O2 Co1 O4 125.38(9) . . ?
O3 Co1 O4 112.30(9) . . ?
O2 Co1 O1 82.17(8) . . ?
O3 Co1 O1 82.63(8) . . ?
O4 Co1 O1 98.77(8) . . ?
O2 Co1 N2 81.24(9) . . ?
O3 Co1 N2 103.20(9) . . ?
O4 Co1 N2 93.75(9) . . ?
O1 Co1 N2 163.02(8) . . ?
O6 Co2 O2 97.54(8) . 3_666 ?
O6 Co2 O1 100.16(8) . . ?
O2 Co2 O1 99.67(8) 3_666 . ?
O6 Co2 O1 176.31(8) . 3_666 ?
O2 Co2 O1 79.64(8) 3_666 3_666 ?
O1 Co2 O1 78.08(9) . 3_666 ?
O6 Co2 N1 106.16(9) . 3_666 ?
O2 Co2 N1 96.45(9) 3_666 3_666 ?
O1 Co2 N1 146.89(9) . 3_666 ?
O1 Co2 N1 76.65(8) 3_666 3_666 ?
O6 Co2 O3 76.55(8) . . ?
O2 Co2 O3 172.54(8) 3_666 . ?
O1 Co2 O3 77.18(8) . . ?
O1 Co2 O3 106.06(8) 3_666 . ?
N1 Co2 O3 89.64(8) 3_666 . ?
O6 Co3 O7 117.83(10) . . ?
O6 Co3 O5 127.23(9) . . ?
O7 Co3 O5 113.71(9) . . ?
O6 Co3 O3 81.67(8) . . ?
O7 Co3 O3 97.38(8) . . ?
O5 Co3 O3 102.65(8) . . ?
O6 Co3 N3 81.02(9) . . ?
O7 Co3 N3 88.43(9) . . ?
O5 Co3 N3 89.92(9) . . ?
O3 Co3 N3 162.50(8) . . ?

loop_
_geom_bond_atom_site_label_1
_geom_bond_atom_site_label_2
_geom_bond_distance
_geom_bond_site_symmetry_2
_geom_bond_publ_flag
C1 O1 1.425(3) . ?
C1 C2 1.527(4) . ?
C1 H1A 0.9900 . ?
C1 H1B 0.9900 . ?
C2 N1 1.472(4) . ?
C2 H2A 0.9900 . ?
C2 H2B 0.9900 . ?
C3 N1 1.488(4) . ?
C3 C4 1.528(4) . ?
C3 H3A 0.9900 . ?
C3 H3B 0.9900 . ?
C4 C5 1.547(4) . ?
C4 H4A 0.9900 . ?
C4 H4B 0.9900 . ?
C5 C6 1.538(4) . ?
C5 H5A 0.9900 . ?
C5 H5B 0.9900 . ?
C6 N1 1.483(4) . ?
C6 H6A 0.9900 . ?
C6 H6B 0.9900 . ?
C7 O2 1.401(3) . ?
C7 C8 1.527(4) . ?
C7 H7A 0.9900 . ?
C7 H7B 0.9900 . ?
C8 N2 1.461(4) . ?
C8 H8A 0.9900 . ?
C8 H8B 0.9900 . ?
C9 N2 1.485(4) . ?
C9 C10 1.515(4) . ?
C9 H9A 0.9900 . ?
C9 H9B 0.9900 . ?
C10 C11 1.537(5) . ?
C10 H10A 0.9900 . ?
C10 H10B 0.9900 . ?
C11 C12 1.550(4) . ?
C11 H11A 0.9900 . ?
C11 H11B 0.9900 . ?
C12 N2 1.484(4) . ?
C12 H12A 0.9900 . ?
C12 H12B 0.9900 . ?
C13 O5 1.263(4) . ?
C13 O4 1.264(4) . ?
C13 C14 1.513(4) . ?
C14 H14A 0.9800 . ?
C14 H14B 0.9800 . ?
C14 H14C 0.9800 . ?
C15 O6 1.399(3) . ?
C15 C16 1.513(4) . ?
C15 H15A 0.9900 . ?
C15 H15B 0.9900 . ?
C16 N3 1.483(4) . ?
C16 H16A 0.9900 . ?
C16 H16B 0.9900 . ?
C17 N3 1.485(4) . ?
C17 C18 1.534(4) . ?
C17 H17A 0.9900 . ?
C17 H17B 0.9900 . ?
C18 C19 1.535(5) . ?
C18 H18A 0.9900 . ?
C18 H18B 0.9900 . ?
C19 C20 1.524(4) . ?
C19 H19A 0.9900 . ?
C19 H19B 0.9900 . ?
C20 N3 1.492(4) . ?
C20 H20A 0.9900 . ?
C20 H20B 0.9900 . ?
C21 O8 1.236(4) . ?
C21 O7 1.276(4) . ?
C21 C22 1.515(5) . ?
C22 H22A 0.9800 . ?
C22 H22B 0.9800 . ?
C22 H22C 0.9800 . ?
N1 Co2 2.219(3) 3_666 ?
N2 Co1 2.244(2) . ?
N3 Co3 2.248(2) . ?
O1 Co2 2.098(2) . ?
O1 Co2 2.158(2) 3_666 ?
O1 Co1 2.167(2) . ?
O2 Co1 1.936(2) . ?
O2 Co2 2.059(2) 3_666 ?
O3 Co1 1.943(2) . ?
O3 Co3 2.103(2) . ?
O3 Co2 2.256(2) . ?
O3 H3 1.0000 . ?
O4 Co1 2.012(2) . ?
O5 Co3 2.019(2) . ?
O6 Co3 1.948(2) . ?
O6 Co2 2.014(2) . ?
O7 Co3 2.002(2) . ?

loop_
_geom_hbond_atom_site_label_D
_geom_hbond_atom_site_label_H
_geom_hbond_atom_site_label_A
_geom_hbond_distance_DH
_geom_hbond_distance_HA
_geom_hbond_distance_DA
_geom_hbond_angle_DHA
_geom_hbond_site_symmetry_A
_geom_hbond_publ_flag
O3 H3 O8 1.00 2.02 2.770(4) 129.6 . yes

loop_
_geom_torsion_atom_site_label_1
_geom_torsion_atom_site_label_2
_geom_torsion_atom_site_label_3
_geom_torsion_atom_site_label_4
_geom_torsion
_geom_torsion_site_symmetry_1
_geom_torsion_site_symmetry_2
_geom_torsion_site_symmetry_3
_geom_torsion_site_symmetry_4
_geom_torsion_publ_flag
O1 C1 C2 N1 -41.0(3) . . . . ?
N1 C3 C4 C5 -22.3(3) . . . . ?
C3 C4 C5 C6 -5.1(3) . . . . ?
C4 C5 C6 N1 30.7(3) . . . . ?
O2 C7 C8 N2 -46.6(4) . . . . ?
N2 C9 C10 C11 -36.7(3) . . . . ?
C9 C10 C11 C12 15.7(3) . . . . ?
C10 C11 C12 N2 10.8(3) . . . . ?
O6 C15 C16 N3 51.4(3) . . . . ?
N3 C17 C18 C19 -9.2(3) . . . . ?
C17 C18 C19 C20 -17.1(3) . . . . ?
C18 C19 C20 N3 36.9(3) . . . . ?
C1 C2 N1 C6 -67.2(3) . . . . ?
C1 C2 N1 C3 178.0(2) . . . . ?
C1 C2 N1 Co2 55.5(3) . . . 3_666 ?
C5 C6 N1 C2 -165.3(2) . . . . ?
C5 C6 N1 C3 -45.3(3) . . . . ?
C5 C6 N1 Co2 80.0(3) . . . 3_666 ?
C4 C3 N1 C2 163.2(2) . . . . ?
C4 C3 N1 C6 42.3(3) . . . . ?
C4 C3 N1 Co2 -82.7(3) . . . 3_666 ?
C7 C8 N2 C9 175.3(3) . . . . ?
C7 C8 N2 C12 -67.6(3) . . . . ?
C7 C8 N2 Co1 49.1(3) . . . . ?
C10 C9 N2 C8 166.8(3) . . . . ?
C10 C9 N2 C12 44.3(3) . . . . ?
C10 C9 N2 Co1 -79.4(3) . . . . ?
C11 C12 N2 C8 -156.0(2) . . . . ?
C11 C12 N2 C9 -34.0(3) . . . . ?
C11 C12 N2 Co1 95.0(2) . . . . ?
C15 C16 N3 C17 68.1(3) . . . . ?
C15 C16 N3 C20 -175.7(2) . . . . ?
C15 C16 N3 Co3 -51.5(2) . . . . ?
C18 C17 N3 C16 152.9(2) . . . . ?
C18 C17 N3 C20 32.8(3) . . . . ?
C18 C17 N3 Co3 -98.0(2) . . . . ?
C19 C20 N3 C16 -163.9(2) . . . . ?
C19 C20 N3 C17 -43.5(3) . . . . ?
C19 C20 N3 Co3 84.9(3) . . . . ?
C2 C1 O1 Co2 -123.0(2) . . . . ?
C2 C1 O1 Co2 2.8(3) . . . 3_666 ?
C2 C1 O1 Co1 112.5(2) . . . . ?
C8 C7 O2 Co1 14.5(3) . . . . ?
C8 C7 O2 Co2 -139.3(2) . . . 3_666 ?
O5 C13 O4 Co1 -8.6(4) . . . . ?
C14 C13 O4 Co1 169.3(2) . . . . ?
O4 C13 O5 Co3 1.4(5) . . . . ?
C14 C13 O5 Co3 -176.4(2) . . . . ?
C16 C15 O6 Co3 -19.5(3) . . . . ?
C16 C15 O6 Co2 159.5(2) . . . . ?
O8 C21 O7 Co3 8.0(5) . . . . ?
C22 C21 O7 Co3 -170.3(2) . . . . ?
